data_7217563
loop_
_publ_author_name
'Tothadi, Srinu'

_publ_section_title
;
 Polymorphism in cocrystals of urea:4,4&#x2032;-bipyridine and salicylic
 acid:4,4&#x2032;-bipyridine
;
_journal_issue 32
_journal_name_full CrystEngComm
_journal_page_first 7587
_journal_paper_doi 10.1039/C4CE00866A
_journal_volume 16
_journal_year 2014
_chemical_formula_sum 'C11 H12 N4 O'
_chemical_formula_weight 216.25
_chemical_name_common 'Urea : 4,4'bipyridine Form II'
_chemical_name_systematic
;
 ?
;
_space_group_IT_number 62
_symmetry_cell_setting orthorhombic
_symmetry_space_group_name_Hall '-P 2ac 2n'
_symmetry_space_group_name_H-M 'P n m a'
_atom_sites_solution_hydrogens geom
_atom_sites_solution_primary direct
_atom_sites_solution_secondary difmap
_audit_creation_method SHELXL-97
_cell_angle_alpha 90.00
_cell_angle_beta 90.00
_cell_angle_gamma 90.00
_cell_formula_units_Z 4
_cell_length_a 25.070(4)
_cell_length_b 9.1849(15)
_cell_length_c 4.5943(8)
_cell_measurement_reflns_used 8192
_cell_measurement_temperature 150(2)
_cell_measurement_theta_max 27.5
_cell_measurement_theta_min 3.3
_cell_volume 1057.9(3)
_computing_cell_refinement
;
CrystalClear-SM Expert 2.0 rc14 (Rigaku, 2009)
;
_computing_data_collection
;
CrystalClear-SM Expert 2.0 rc14 (Rigaku, 2009)
;
_computing_data_reduction
;
CrystalClear-SM Expert 2.0 rc14 (Rigaku, 2009)
;
_computing_structure_refinement 'SHELXL-97 (Sheldrick, 2008)'
_computing_structure_solution 'SHELXL-97 (Sheldrick, 2008)'
_diffrn_ambient_temperature 150(2)
_diffrn_measured_fraction_theta_full 0.998
_diffrn_measured_fraction_theta_max 0.998
_diffrn_measurement_device
;
XtaLABmini: Fixed Chi 2 circle
;
_diffrn_measurement_device_type
;
Rigaku Mercury375R (2x2 bin mode)
;
_diffrn_measurement_method 'profile data from \w-scans'
_diffrn_radiation_monochromator graphite
_diffrn_radiation_source 'fine-focus sealed tube'
_diffrn_radiation_type MoK\a
_diffrn_radiation_wavelength 0.71073
_diffrn_reflns_av_R_equivalents 0.0394
_diffrn_reflns_av_sigmaI/netI 0.0234
_diffrn_reflns_limit_h_max 32
_diffrn_reflns_limit_h_min -32
_diffrn_reflns_limit_k_max 11
_diffrn_reflns_limit_k_min -11
_diffrn_reflns_limit_l_max 5
_diffrn_reflns_limit_l_min -5
_diffrn_reflns_number 9326
_diffrn_reflns_theta_full 27.48
_diffrn_reflns_theta_max 27.48
_diffrn_reflns_theta_min 3.25
_exptl_absorpt_coefficient_mu 0.093
_exptl_absorpt_correction_T_max 0.9817
_exptl_absorpt_correction_T_min 0.9639
_exptl_absorpt_correction_type multi-scan
_exptl_absorpt_process_details 'Jacobson, R. (1998) Private communication'
_exptl_crystal_colour 'colour less'
_exptl_crystal_density_diffrn 1.358
_exptl_crystal_density_method 'not measured'
_exptl_crystal_description block
_exptl_crystal_F_000 456
_exptl_crystal_size_max 0.40
_exptl_crystal_size_mid 0.30
_exptl_crystal_size_min 0.20
_refine_diff_density_max 0.207
_refine_diff_density_min -0.209
_refine_diff_density_rms 0.042
_refine_ls_extinction_method none
_refine_ls_goodness_of_fit_ref 1.141
_refine_ls_hydrogen_treatment mixed
_refine_ls_matrix_type full
_refine_ls_number_parameters 113
_refine_ls_number_reflns 1274
_refine_ls_number_restraints 0
_refine_ls_restrained_S_all 1.141
_refine_ls_R_factor_all 0.0640
_refine_ls_R_factor_gt 0.0513
_refine_ls_shift/su_max 0.000
_refine_ls_shift/su_mean 0.000
_refine_ls_structure_factor_coef Fsqd
_refine_ls_weighting_details 'calc w=1/[\s^2^(Fo^2^)+(0.0568P)^2^+0.3486P] where P=(Fo^2^+2Fc^2^)/3'
_refine_ls_weighting_scheme calc
_refine_ls_wR_factor_gt 0.1310
_refine_ls_wR_factor_ref 0.1371
_reflns_number_gt 1019
_reflns_number_total 1274
_reflns_threshold_expression >2\s(I)
_cod_duplicate_entry 7216706
_cod_data_source_file c4ce00866a2.cif
_cod_data_source_block datam
_cod_depositor_comments
;
The following automatic conversions were performed:

'_symmetry_cell_setting' value 'Orthorhombic' changed to
'orthorhombic' according to
/usr/data/users/saulius/crontab/automatic-downloads/current/RSC/lib/dictionaries/cif_core.dic
dictionary named 'cif_core.dic' version 2.4.2 from 2011-04-26.

Automatic conversion script
Id: cif_fix_values 2281 2013-09-26 08:29:07Z andrius 
;
_cod_database_code 7217563

loop_
_symmetry_equiv_pos_as_xyz
'x, y, z'
'-x+1/2, -y, z+1/2'
'-x, y+1/2, -z'
'x+1/2, -y+1/2, -z+1/2'
'-x, -y, -z'
'x-1/2, y, -z-1/2'
'x, -y-1/2, z'
'-x-1/2, y-1/2, z-1/2'

loop_
_atom_site_label
_atom_site_type_symbol
_atom_site_fract_x
_atom_site_fract_y
_atom_site_fract_z
_atom_site_U_iso_or_equiv
_atom_site_adp_type
_atom_site_occupancy
_atom_site_symmetry_multiplicity
_atom_site_calc_flag
_atom_site_refinement_flags
C1 C 0.45936(8) 0.1275(2) 1.1994(4) 0.0481(5) Uani 1 1 d .
C2 C 0.41743(7) 0.1220(2) 1.0030(4) 0.0421(5) Uani 1 1 d .
C3 C 0.39560(8) 0.2500 0.8979(4) 0.0279(5) Uani 1 2 d S
C4 C 0.35062(8) 0.2500 0.6861(4) 0.0263(5) Uani 1 2 d S
C5 C 0.32868(7) 0.1216(2) 0.5814(4) 0.0383(4) Uani 1 1 d .
C6 C 0.28781(7) 0.1278(2) 0.3785(4) 0.0442(5) Uani 1 1 d .
N1 N 0.48055(7) 0.2500 1.2993(5) 0.0445(6) Uani 1 2 d S
N2 N 0.26708(7) 0.2500 0.2732(4) 0.0414(6) Uani 1 2 d S
H1 H 0.4751(8) 0.036(3) 1.271(5) 0.069(7) Uiso 1 1 d .
H2 H 0.4055(8) 0.028(3) 0.928(5) 0.061(6) Uiso 1 1 d .
H5 H 0.3426(8) 0.028(2) 0.642(4) 0.052(6) Uiso 1 1 d .
H6 H 0.2737(7) 0.039(3) 0.307(5) 0.055(6) Uiso 1 1 d .
C7 C 0.12570(8) 0.2500 -0.0127(5) 0.0285(5) Uani 1 2 d S
N3 N 0.17178(8) 0.2500 -0.1612(5) 0.0358(5) Uani 1 2 d S
N4 N 0.08040(8) 0.2500 -0.1684(4) 0.0355(5) Uani 1 2 d S
O1 O 0.12500(6) 0.2500 0.2579(3) 0.0453(5) Uani 1 2 d S
H3A H 0.2016(11) 0.2500 -0.060(6) 0.038(7) Uiso 1 2 d S
H3B H 0.1718(10) 0.2500 -0.352(7) 0.041(7) Uiso 1 2 d S
H4A H 0.0491(12) 0.2500 -0.075(7) 0.050(8) Uiso 1 2 d S
H4B H 0.0816(10) 0.2500 -0.362(6) 0.038(7) Uiso 1 2 d S

loop_
_atom_site_aniso_label
_atom_site_aniso_U_11
_atom_site_aniso_U_22
_atom_site_aniso_U_33
_atom_site_aniso_U_23
_atom_site_aniso_U_13
_atom_site_aniso_U_12
C1 0.0434(11) 0.0567(14) 0.0441(11) 0.0017(9) -0.0138(8) 0.0107(9)
C2 0.0428(10) 0.0429(11) 0.0407(10) 0.0001(8) -0.0118(8) 0.0048(8)
C3 0.0220(10) 0.0411(13) 0.0208(10) 0.000 0.0006(8) 0.000
C4 0.0210(10) 0.0353(12) 0.0227(10) 0.000 0.0016(8) 0.000
C5 0.0376(9) 0.0389(10) 0.0385(10) -0.0004(7) -0.0077(7) -0.0017(7)
C6 0.0375(10) 0.0568(13) 0.0382(10) -0.0046(9) -0.0075(8) -0.0103(8)
N1 0.0266(10) 0.0746(17) 0.0324(11) 0.000 -0.0056(8) 0.000
N2 0.0258(10) 0.0688(16) 0.0295(11) 0.000 -0.0023(8) 0.000
C7 0.0310(11) 0.0332(11) 0.0213(10) 0.000 0.0022(8) 0.000
N3 0.0270(10) 0.0587(14) 0.0217(10) 0.000 0.0012(8) 0.000
N4 0.0266(10) 0.0597(14) 0.0203(10) 0.000 0.0020(7) 0.000
O1 0.0380(9) 0.0802(14) 0.0177(8) 0.000 0.0021(7) 0.000

loop_
_atom_type_symbol
_atom_type_description
_atom_type_scat_dispersion_real
_atom_type_scat_dispersion_imag
_atom_type_scat_source
C C 0.0033 0.0016 'International Tables Vol C Tables 4.2.6.8 and 6.1.1.4'
H H 0.0000 0.0000 'International Tables Vol C Tables 4.2.6.8 and 6.1.1.4'
N N 0.0061 0.0033 'International Tables Vol C Tables 4.2.6.8 and 6.1.1.4'
O O 0.0106 0.0060 'International Tables Vol C Tables 4.2.6.8 and 6.1.1.4'

loop_
_geom_angle_atom_site_label_1
_geom_angle_atom_site_label_2
_geom_angle_atom_site_label_3
_geom_angle
_geom_angle_site_symmetry_1
N1 C1 C2 124.1(2) .
N1 C1 H1 116.6(13) .
C2 C1 H1 119.4(13) .
C3 C2 C1 119.74(19) .
C3 C2 H2 120.3(13) .
C1 C2 H2 119.8(13) .
C2 C3 C2 116.3(2) 7_565
C2 C3 C4 121.83(11) 7_565
C2 C3 C4 121.83(11) .
C5 C4 C5 116.4(2) 7_565
C5 C4 C3 121.78(10) 7_565
C5 C4 C3 121.78(10) .
C6 C5 C4 119.41(18) .
C6 C5 H5 119.8(12) .
C4 C5 H5 120.7(12) .
N2 C6 C5 124.68(19) .
N2 C6 H6 116.9(13) .
C5 C6 H6 118.4(13) .
C1 N1 C1 116.1(2) 7_565
C6 N2 C6 115.4(2) 7_565
O1 C7 N3 121.4(2) .
O1 C7 N4 121.4(2) .
N3 C7 N4 117.2(2) .
C7 N3 H3A 117.5(18) .
C7 N3 H3B 120.5(18) .
H3A N3 H3B 122(3) .
C7 N4 H4A 119.0(19) .
C7 N4 H4B 120.3(17) .
H4A N4 H4B 121(3) .

loop_
_geom_bond_atom_site_label_1
_geom_bond_atom_site_label_2
_geom_bond_distance
_geom_bond_site_symmetry_2
C1 N1 1.326(2) .
C1 C2 1.386(2) .
C1 H1 0.98(2) .
C2 C3 1.384(2) .
C2 H2 0.97(2) .
C3 C2 1.384(2) 7_565
C3 C4 1.489(3) .
C4 C5 1.388(2) 7_565
C4 C5 1.388(2) .
C5 C6 1.386(2) .
C5 H5 0.97(2) .
C6 N2 1.328(2) .
C6 H6 0.94(2) .
N1 C1 1.326(2) 7_565
N2 C6 1.328(2) 7_565
C7 O1 1.244(3) .
C7 N3 1.342(3) .
C7 N4 1.342(3) .
N3 H3A 0.88(3) .
N3 H3B 0.88(3) .
N4 H4A 0.89(3) .
N4 H4B 0.89(3) .

loop_
_geom_torsion_atom_site_label_1
_geom_torsion_atom_site_label_2
_geom_torsion_atom_site_label_3
_geom_torsion_atom_site_label_4
_geom_torsion
_geom_torsion_site_symmetry_1
_geom_torsion_site_symmetry_4
N1 C1 C2 C3 0.6(3) . .
C1 C2 C3 C2 -0.9(3) . 7_565
C1 C2 C3 C4 179.85(19) . .
C2 C3 C4 C5 0.6(3) 7_565 7_565
C2 C3 C4 C5 179.85(19) . 7_565
C2 C3 C4 C5 -179.85(19) 7_565 .
C2 C3 C4 C5 -0.6(3) . .
C5 C4 C5 C6 1.3(3) 7_565 .
C3 C4 C5 C6 -178.25(18) . .
C4 C5 C6 N2 -0.3(3) . .
C2 C1 N1 C1 -0.2(4) . 7_565
C5 C6 N2 C6 -0.8(4) . 7_565
